data_7240080
loop_
_publ_author_name
'Li, Ai-Ling'
'Qu, Yun-Hua'
'Fu, Lianshe'
'han, chao'
'Cui, Guang Hua'

_publ_section_title
;
 Multidimensional luminescent cobalt(II)-coordination polymers as sensors
 with extremely high sensitivity and selectivity for detecting of
 acetylacetone, benzaldehyde and Cr2O72--
;
_journal_name_full CrystEngComm
_journal_paper_doi 10.1039/D0CE00077A
_journal_year 2020
_chemical_formula_sum 'C52 H36 Br4 Co N8 O4'
_chemical_formula_weight 1215.42
_space_group_crystal_system monoclinic
_space_group_IT_number 15
_space_group_name_Hall '-C 2yc'
_space_group_name_H-M_alt 'C 1 2/c 1'
_atom_sites_solution_hydrogens geom
_audit_creation_method SHELXL-2018/3
_audit_update_record
;
2019-04-12 deposited with the CCDC.	2020-03-06 downloaded from the CCDC.
;
_cell_angle_alpha 90
_cell_angle_beta 102.489(5)
_cell_angle_gamma 90
_cell_formula_units_Z 4
_cell_length_a 19.824(7)
_cell_length_b 11.339(4)
_cell_length_c 21.851(8)
_cell_measurement_reflns_used 6869
_cell_measurement_temperature 296(2)
_cell_measurement_theta_max 21.16
_cell_measurement_theta_min 2.68
_cell_volume 4796(3)
_computing_cell_refinement 'SAINT (Bruker, 1999)'
_computing_data_collection 'SMART (Bruker, 1998)'
_computing_data_reduction SAINT
_computing_molecular_graphics 'Bruker SHELXTL'
_computing_publication_material 'Bruker SHELXTL'
_computing_structure_refinement 'SHELXL-2018/1 (Sheldrick, 2018)'
_computing_structure_solution 'SHELXT 2014/5 (Sheldrick, 2014)'
_diffrn_ambient_temperature 296(2)
_diffrn_measured_fraction_theta_full 0.997
_diffrn_measured_fraction_theta_max 0.985
_diffrn_measurement_device_type 'Bruker SMART CCD area-detector'
_diffrn_measurement_method '\w scans'
_diffrn_radiation_monochromator graphite
_diffrn_radiation_source 'fine--focus sealed tube'
_diffrn_radiation_type MoK\a
_diffrn_radiation_wavelength 0.71073
_diffrn_reflns_av_R_equivalents 0.0275
_diffrn_reflns_av_unetI/netI 0.0393
_diffrn_reflns_Laue_measured_fraction_full 0.997
_diffrn_reflns_Laue_measured_fraction_max 0.985
_diffrn_reflns_limit_h_max 12
_diffrn_reflns_limit_h_min -25
_diffrn_reflns_limit_k_max 13
_diffrn_reflns_limit_k_min -14
_diffrn_reflns_limit_l_max 28
_diffrn_reflns_limit_l_min -26
_diffrn_reflns_number 14293
_diffrn_reflns_point_group_measured_fraction_full 0.997
_diffrn_reflns_point_group_measured_fraction_max 0.985
_diffrn_reflns_theta_full 26.000
_diffrn_reflns_theta_max 27.643
_diffrn_reflns_theta_min 1.909
_exptl_absorpt_coefficient_mu 3.746
_exptl_absorpt_correction_T_max 0.9136
_exptl_absorpt_correction_T_min 0.7832
_exptl_absorpt_correction_type multi-scan
_exptl_absorpt_process_details '(<i>SADABS</i>; Sheldrick, 1996)'
_exptl_crystal_colour red
_exptl_crystal_density_diffrn 1.683
_exptl_crystal_description block
_exptl_crystal_F_000 420
_exptl_crystal_size_max 0.16
_exptl_crystal_size_mid 0.14
_exptl_crystal_size_min 0.11
_refine_diff_density_max 0.546
_refine_diff_density_min -0.640
_refine_diff_density_rms 0.066
_refine_ls_extinction_method none
_refine_ls_goodness_of_fit_ref 1.000
_refine_ls_hydrogen_treatment constr
_refine_ls_matrix_type full
_refine_ls_number_parameters 312
_refine_ls_number_reflns 5510
_refine_ls_number_restraints 0
_refine_ls_restrained_S_all 1.000
_refine_ls_R_factor_all 0.0543
_refine_ls_R_factor_gt 0.0326
_refine_ls_shift/su_max 0.001
_refine_ls_shift/su_mean 0.000
_refine_ls_structure_factor_coef Fsqd
_refine_ls_weighting_details 'w=1/[\s^2^(Fo^2^)+(0.0313P)^2^+4.6295P] where P=(Fo^2^+2Fc^2^)/3'
_refine_ls_weighting_scheme calc
_refine_ls_wR_factor_gt 0.0686
_refine_ls_wR_factor_ref 0.0748
_reflns_Friedel_coverage 0.000
_reflns_number_gt 4122
_reflns_number_total 5510
_reflns_threshold_expression 'I > 2\s(I)'
_cod_data_source_file d0ce00077a2.cif
_cod_data_source_block 2
_cod_original_sg_symbol_H-M 'C 2/c'
_cod_original_formula_sum '	C52 H36 Br4 Co N8 O4'
_cod_database_code 7240080
_shelx_shelxl_version_number 2018/3
_shelx_space_group_comment
;
The symmetry employed for this shelxl refinement is uniquely defined
by the following loop, which should always be used as a source of
symmetry information in preference to the above space-group names.
They are only intended as comments.
;

loop_
_space_group_symop_operation_xyz
'x, y, z'
'-x, y, -z+1/2'
'x+1/2, y+1/2, z'
'-x+1/2, y+1/2, -z+1/2'
'-x, -y, -z'
'x, -y, z-1/2'
'-x+1/2, -y+1/2, -z'
'x+1/2, -y+1/2, z-1/2'

loop_
_atom_site_label
_atom_site_type_symbol
_atom_site_fract_x
_atom_site_fract_y
_atom_site_fract_z
_atom_site_U_iso_or_equiv
_atom_site_adp_type
_atom_site_occupancy
_atom_site_site_symmetry_order
_atom_site_calc_flag
_atom_site_refinement_flags_posn
_atom_site_refinement_flags_adp
_atom_site_refinement_flags_occupancy
_atom_site_disorder_assembly
_atom_site_disorder_group
Br1 Br 0.41588(2) 0.74573(3) 0.45704(2) 0.04700(10) Uani 1 1 d . . . . .
Br2 Br 0.49184(2) 0.28464(2) 0.39863(2) 0.04671(10) Uani 1 1 d . . . . .
Co1 Co 0.500000 0.59554(4) 0.250000 0.02419(11) Uani 1 2 d S T P . .
O1 O 0.46767(9) 0.58469(16) 0.33704(7) 0.0351(4) Uani 1 1 d . . . . .
N1 N 0.42396(11) 0.46789(19) 0.20697(9) 0.0320(5) Uani 1 1 d . . . . .
N4 N 0.07731(11) 0.22908(18) 0.27847(10) 0.0322(5) Uani 1 1 d . . . . .
O2 O 0.36601(11) 0.5142(2) 0.35116(9) 0.0540(6) Uani 1 1 d . . . . .
N3 N 0.18424(11) 0.3015(2) 0.29221(11) 0.0379(5) Uani 1 1 d . . . . .
N2 N 0.36043(12) 0.3037(2) 0.19491(11) 0.0448(6) Uani 1 1 d . . . . .
C26 C 0.46619(13) 0.6044(2) 0.48175(11) 0.0287(5) Uani 1 1 d . . . . .
C24 C 0.46352(13) 0.5157(2) 0.43703(10) 0.0281(5) Uani 1 1 d . . . . .
C25 C 0.49731(13) 0.4106(2) 0.45664(11) 0.0295(5) Uani 1 1 d . . . . .
C23 C 0.42754(14) 0.5387(2) 0.36839(11) 0.0317(6) Uani 1 1 d . . . . .
C22 C 0.08706(14) 0.3133(2) 0.32617(12) 0.0340(6) Uani 1 1 d . . . . .
C17 C 0.15425(14) 0.3574(2) 0.33606(12) 0.0364(6) Uani 1 1 d . . . . .
C16 C 0.13669(14) 0.2258(2) 0.26015(13) 0.0359(6) Uani 1 1 d . . . . .
H16 H 0.144895 0.176553 0.228516 0.043 Uiso 1 1 calc R U . . .
C1 C 0.40973(14) 0.3699(2) 0.23260(12) 0.0371(6) Uani 1 1 d . . . . .
H1 H 0.431313 0.347274 0.273003 0.045 Uiso 1 1 calc R U . . .
C2 C 0.38076(13) 0.4682(3) 0.14679(12) 0.0367(6) Uani 1 1 d . . . . .
C21 C 0.04248(16) 0.3517(3) 0.36269(14) 0.0500(8) Uani 1 1 d . . . . .
H21 H -0.002364 0.322693 0.356530 0.060 Uiso 1 1 calc R U . . .
C15 C 0.25499(14) 0.3154(3) 0.28233(16) 0.0490(8) Uani 1 1 d . . . . .
H15A H 0.275056 0.387134 0.302698 0.059 Uiso 1 1 calc R U . . .
H15B H 0.253437 0.322807 0.237815 0.059 Uiso 1 1 calc R U . . .
C7 C 0.34155(14) 0.3652(3) 0.13928(13) 0.0438(7) Uani 1 1 d . . . . .
C14 C 0.30012(14) 0.2111(3) 0.30837(16) 0.0464(8) Uani 1 1 d . . . . .
C3 C 0.37507(16) 0.5483(3) 0.09782(13) 0.0481(8) Uani 1 1 d . . . . .
H3 H 0.401138 0.617205 0.102077 0.058 Uiso 1 1 calc R U . . .
C18 C 0.17962(17) 0.4396(3) 0.38282(14) 0.0510(8) Uani 1 1 d . . . . .
H18 H 0.224746 0.467460 0.389735 0.061 Uiso 1 1 calc R U . . .
C9 C 0.34048(16) 0.1527(3) 0.27268(17) 0.0534(8) Uani 1 1 d . . . . .
C20 C 0.0666(2) 0.4345(3) 0.40862(16) 0.0641(10) Uani 1 1 d . . . . .
H20 H 0.037495 0.462310 0.433526 0.077 Uiso 1 1 calc R U . . .
C6 C 0.29480(17) 0.3383(3) 0.08314(17) 0.0637(10) Uani 1 1 d . . . . .
H6 H 0.268367 0.269833 0.078363 0.076 Uiso 1 1 calc R U . . .
C5 C 0.2904(2) 0.4185(4) 0.03596(17) 0.0749(12) Uani 1 1 d . . . . .
H5 H 0.260169 0.403553 -0.002138 0.090 Uiso 1 1 calc R U . . .
C4 C 0.32888(19) 0.5212(4) 0.04236(15) 0.0666(11) Uani 1 1 d . . . . .
H4 H 0.323691 0.573165 0.008739 0.080 Uiso 1 1 calc R U . . .
C19 C 0.1342(2) 0.4770(3) 0.41808(15) 0.0630(10) Uani 1 1 d . . . . .
H19 H 0.148947 0.532575 0.449390 0.076 Uiso 1 1 calc R U . . .
C13 C 0.30058(18) 0.1714(4) 0.36811(19) 0.0735(12) Uani 1 1 d . . . . .
H13 H 0.273771 0.209605 0.392074 0.088 Uiso 1 1 calc R U . . .
C8 C 0.3382(2) 0.1836(3) 0.20571(18) 0.0706(11) Uani 1 1 d . . . . .
H8A H 0.367222 0.128482 0.189265 0.085 Uiso 1 1 calc R U . . .
H8B H 0.291232 0.173065 0.181995 0.085 Uiso 1 1 calc R U . . .
C10 C 0.3812(2) 0.0578(3) 0.2991(2) 0.0783(12) Uani 1 1 d . . . . .
H10 H 0.409193 0.019535 0.276195 0.094 Uiso 1 1 calc R U . . .
C12 C 0.3404(2) 0.0753(4) 0.3929(2) 0.0959(16) Uani 1 1 d . . . . .
H12 H 0.339757 0.048425 0.433004 0.115 Uiso 1 1 calc R U . . .
C11 C 0.3804(2) 0.0207(4) 0.3582(3) 0.0970(16) Uani 1 1 d . . . . .
H11 H 0.407656 -0.043064 0.375107 0.116 Uiso 1 1 calc R U . . .

loop_
_atom_site_aniso_label
_atom_site_aniso_U_11
_atom_site_aniso_U_22
_atom_site_aniso_U_33
_atom_site_aniso_U_23
_atom_site_aniso_U_13
_atom_site_aniso_U_12
Br1 0.0625(2) 0.04071(16) 0.03936(16) 0.00863(12) 0.01456(14) 0.01714(14)
Br2 0.0722(2) 0.03581(15) 0.03143(15) -0.00732(11) 0.00967(14) -0.00261(14)
Co1 0.0177(2) 0.0345(2) 0.0191(2) 0.000 0.00103(18) 0.000
O1 0.0370(10) 0.0480(11) 0.0212(9) 0.0015(7) 0.0079(8) -0.0022(9)
N1 0.0273(12) 0.0444(13) 0.0225(10) -0.0063(9) 0.0013(9) -0.0053(10)
N4 0.0217(11) 0.0414(12) 0.0318(11) -0.0041(9) 0.0019(9) -0.0041(9)
O2 0.0357(12) 0.0781(15) 0.0429(12) 0.0065(11) -0.0032(9) -0.0166(11)
N3 0.0216(11) 0.0420(13) 0.0476(14) 0.0043(10) 0.0023(10) -0.0065(10)
N2 0.0392(14) 0.0485(14) 0.0474(15) -0.0201(12) 0.0105(12) -0.0129(12)
C26 0.0310(13) 0.0290(12) 0.0278(12) 0.0054(10) 0.0102(11) 0.0011(11)
C24 0.0274(13) 0.0352(13) 0.0223(12) 0.0024(10) 0.0068(10) -0.0045(11)
C25 0.0370(14) 0.0296(13) 0.0238(12) -0.0030(9) 0.0110(11) -0.0055(11)
C23 0.0358(15) 0.0339(14) 0.0236(12) 0.0002(10) 0.0025(11) 0.0000(12)
C22 0.0287(14) 0.0370(14) 0.0337(14) -0.0010(11) 0.0006(11) -0.0022(12)
C17 0.0320(15) 0.0366(14) 0.0354(14) 0.0059(11) -0.0042(12) -0.0036(12)
C16 0.0272(14) 0.0416(15) 0.0377(15) 0.0003(11) 0.0044(12) -0.0016(12)
C1 0.0341(15) 0.0484(16) 0.0284(13) -0.0099(12) 0.0055(12) -0.0056(13)
C2 0.0240(13) 0.0551(17) 0.0281(13) -0.0142(12) -0.0007(11) 0.0068(12)
C21 0.0415(18) 0.061(2) 0.0483(18) -0.0162(15) 0.0111(15) -0.0084(15)
C15 0.0252(15) 0.0528(18) 0.067(2) 0.0169(15) 0.0065(14) -0.0058(13)
C7 0.0298(15) 0.0589(18) 0.0397(16) -0.0205(14) 0.0009(13) 0.0036(14)
C14 0.0237(14) 0.0489(17) 0.064(2) 0.0165(15) 0.0029(14) -0.0106(13)
C3 0.0465(18) 0.0624(19) 0.0304(15) -0.0054(13) -0.0025(13) 0.0129(15)
C18 0.0485(19) 0.0486(18) 0.0472(18) 0.0017(14) -0.0091(15) -0.0172(15)
C9 0.0380(18) 0.0356(16) 0.083(2) -0.0025(15) 0.0061(17) -0.0157(14)
C20 0.070(2) 0.073(2) 0.053(2) -0.0245(17) 0.0197(18) -0.012(2)
C6 0.0409(19) 0.073(2) 0.066(2) -0.036(2) -0.0132(17) 0.0018(17)
C5 0.063(2) 0.092(3) 0.051(2) -0.031(2) -0.0309(18) 0.024(2)
C4 0.067(2) 0.085(3) 0.0369(17) -0.0119(17) -0.0140(16) 0.029(2)
C19 0.076(3) 0.061(2) 0.0455(19) -0.0183(16) 0.0003(18) -0.0198(19)
C13 0.042(2) 0.095(3) 0.085(3) 0.043(2) 0.0164(19) 0.005(2)
C8 0.083(3) 0.052(2) 0.079(3) -0.0273(18) 0.022(2) -0.026(2)
C10 0.059(2) 0.042(2) 0.135(4) -0.002(2) 0.021(3) -0.0037(18)
C12 0.061(3) 0.108(4) 0.116(4) 0.072(3) 0.013(3) -0.003(3)
C11 0.058(3) 0.071(3) 0.156(5) 0.049(3) 0.011(3) 0.008(2)

loop_
_atom_type_symbol
_atom_type_description
_atom_type_scat_dispersion_real
_atom_type_scat_dispersion_imag
_atom_type_scat_source
C C 0.0033 0.0016 'International Tables Vol C Tables 4.2.6.8 and 6.1.1.4'
H H 0.0000 0.0000 'International Tables Vol C Tables 4.2.6.8 and 6.1.1.4'
N N 0.0061 0.0033 'International Tables Vol C Tables 4.2.6.8 and 6.1.1.4'
O O 0.0106 0.0060 'International Tables Vol C Tables 4.2.6.8 and 6.1.1.4'
Co Co 0.3494 0.9721 'International Tables Vol C Tables 4.2.6.8 and 6.1.1.4'
Br Br -0.2901 2.4595 'International Tables Vol C Tables 4.2.6.8 and 6.1.1.4'

loop_
_geom_angle_atom_site_label_1
_geom_angle_atom_site_label_2
_geom_angle_atom_site_label_3
_geom_angle
_geom_angle_site_symmetry_1
_geom_angle_site_symmetry_3
_geom_angle_publ_flag
O1 Co1 O1 173.40(10) . 2_655 ?
O1 Co1 N4 96.63(7) . 3 ?
O1 Co1 N4 88.04(8) 2_655 3 ?
O1 Co1 N4 88.04(8) . 4 ?
O1 Co1 N4 96.63(7) 2_655 4 ?
N4 Co1 N4 90.38(12) 3 4 ?
O1 Co1 N1 83.64(7) . 2_655 ?
O1 Co1 N1 91.92(7) 2_655 2_655 ?
N4 Co1 N1 87.66(8) 3 2_655 ?
N4 Co1 N1 171.17(8) 4 2_655 ?
O1 Co1 N1 91.92(7) . . ?
O1 Co1 N1 83.64(7) 2_655 . ?
N4 Co1 N1 171.17(8) 3 . ?
N4 Co1 N1 87.66(9) 4 . ?
N1 Co1 N1 95.55(12) 2_655 . ?
C23 O1 Co1 147.95(16) . . ?
C1 N1 C2 105.1(2) . . ?
C1 N1 Co1 125.58(17) . . ?
C2 N1 Co1 129.35(18) . . ?
C16 N4 C22 104.9(2) . . ?
C16 N4 Co1 121.21(17) . 3_445 ?
C22 N4 Co1 132.31(17) . 3_445 ?
C16 N3 C17 107.0(2) . . ?
C16 N3 C15 124.8(3) . . ?
C17 N3 C15 128.1(2) . . ?
C1 N2 C7 106.1(2) . . ?
C1 N2 C8 128.1(3) . . ?
C7 N2 C8 125.2(2) . . ?
C25 C26 C24 121.4(2) 5_666 . ?
C25 C26 Br1 120.51(18) 5_666 . ?
C24 C26 Br1 118.05(18) . . ?
C25 C24 C26 117.4(2) . . ?
C25 C24 C23 122.5(2) . . ?
C26 C24 C23 120.0(2) . . ?
C24 C25 C26 121.2(2) . 5_666 ?
C24 C25 Br2 119.08(18) . . ?
C26 C25 Br2 119.71(19) 5_666 . ?
O2 C23 O1 128.6(2) . . ?
O2 C23 C24 118.8(2) . . ?
O1 C23 C24 112.6(2) . . ?
C21 C22 C17 120.4(3) . . ?
C21 C22 N4 130.1(2) . . ?
C17 C22 N4 109.5(2) . . ?
N3 C17 C18 132.2(3) . . ?
N3 C17 C22 105.5(2) . . ?
C18 C17 C22 122.3(3) . . ?
N4 C16 N3 113.0(2) . . ?
N4 C16 H16 123.5 . . ?
N3 C16 H16 123.5 . . ?
N1 C1 N2 113.9(2) . . ?
N1 C1 H1 123.1 . . ?
N2 C1 H1 123.1 . . ?
C3 C2 C7 120.5(3) . . ?
C3 C2 N1 130.8(3) . . ?
C7 C2 N1 108.7(2) . . ?
C20 C21 C22 118.0(3) . . ?
C20 C21 H21 121.0 . . ?
C22 C21 H21 121.0 . . ?
N3 C15 C14 111.4(2) . . ?
N3 C15 H15A 109.4 . . ?
C14 C15 H15A 109.4 . . ?
N3 C15 H15B 109.4 . . ?
C14 C15 H15B 109.4 . . ?
H15A C15 H15B 108.0 . . ?
N2 C7 C2 106.3(2) . . ?
N2 C7 C6 131.5(3) . . ?
C2 C7 C6 122.1(3) . . ?
C13 C14 C9 119.0(3) . . ?
C13 C14 C15 119.5(3) . . ?
C9 C14 C15 121.5(3) . . ?
C4 C3 C2 117.1(3) . . ?
C4 C3 H3 121.4 . . ?
C2 C3 H3 121.4 . . ?
C19 C18 C17 116.2(3) . . ?
C19 C18 H18 121.9 . . ?
C17 C18 H18 121.9 . . ?
C10 C9 C14 119.0(4) . . ?
C10 C9 C8 118.6(4) . . ?
C14 C9 C8 122.3(3) . . ?
C21 C20 C19 120.8(3) . . ?
C21 C20 H20 119.6 . . ?
C19 C20 H20 119.6 . . ?
C5 C6 C7 116.0(3) . . ?
C5 C6 H6 122.0 . . ?
C7 C6 H6 122.0 . . ?
C6 C5 C4 122.8(3) . . ?
C6 C5 H5 118.6 . . ?
C4 C5 H5 118.6 . . ?
C5 C4 C3 121.4(3) . . ?
C5 C4 H4 119.3 . . ?
C3 C4 H4 119.3 . . ?
C18 C19 C20 122.4(3) . . ?
C18 C19 H19 118.8 . . ?
C20 C19 H19 118.8 . . ?
C14 C13 C12 120.9(4) . . ?
C14 C13 H13 119.5 . . ?
C12 C13 H13 119.5 . . ?
N2 C8 C9 115.4(3) . . ?
N2 C8 H8A 108.4 . . ?
C9 C8 H8A 108.4 . . ?
N2 C8 H8B 108.4 . . ?
C9 C8 H8B 108.4 . . ?
H8A C8 H8B 107.5 . . ?
C11 C10 C9 120.4(4) . . ?
C11 C10 H10 119.8 . . ?
C9 C10 H10 119.8 . . ?
C11 C12 C13 119.4(4) . . ?
C11 C12 H12 120.3 . . ?
C13 C12 H12 120.3 . . ?
C12 C11 C10 121.1(4) . . ?
C12 C11 H11 119.4 . . ?
C10 C11 H11 119.4 . . ?

loop_
_geom_bond_atom_site_label_1
_geom_bond_atom_site_label_2
_geom_bond_distance
_geom_bond_site_symmetry_2
_geom_bond_publ_flag
Br1 C26 1.903(2) . ?
Br2 C25 1.898(2) . ?
Co1 O1 2.1377(17) . ?
Co1 O1 2.1377(17) 2_655 ?
Co1 N4 2.149(2) 3 ?
Co1 N4 2.149(2) 4 ?
Co1 N1 2.154(2) 2_655 ?
Co1 N1 2.154(2) . ?
O1 C23 1.269(3) . ?
N1 C1 1.302(3) . ?
N1 C2 1.405(3) . ?
N4 C16 1.323(3) . ?
N4 C22 1.396(3) . ?
O2 C23 1.228(3) . ?
N3 C16 1.353(3) . ?
N3 C17 1.386(4) . ?
N3 C15 1.473(3) . ?
N2 C1 1.359(3) . ?
N2 C7 1.381(4) . ?
N2 C8 1.466(4) . ?
C26 C25 1.394(3) 5_666 ?
C26 C24 1.395(3) . ?
C24 C25 1.388(3) . ?
C24 C23 1.537(3) . ?
C22 C21 1.383(4) . ?
C22 C17 1.395(4) . ?
C17 C18 1.394(4) . ?
C16 H16 0.9300 . ?
C1 H1 0.9300 . ?
C2 C3 1.390(4) . ?
C2 C7 1.393(4) . ?
C21 C20 1.382(4) . ?
C21 H21 0.9300 . ?
C15 C14 1.518(4) . ?
C15 H15A 0.9700 . ?
C15 H15B 0.9700 . ?
C7 C6 1.402(4) . ?
C14 C13 1.379(5) . ?
C14 C9 1.399(5) . ?
C3 C4 1.386(4) . ?
C3 H3 0.9300 . ?
C18 C19 1.373(5) . ?
C18 H18 0.9300 . ?
C9 C10 1.394(5) . ?
C9 C8 1.496(5) . ?
C20 C19 1.396(5) . ?
C20 H20 0.9300 . ?
C6 C5 1.363(5) . ?
C6 H6 0.9300 . ?
C5 C4 1.383(6) . ?
C5 H5 0.9300 . ?
C4 H4 0.9300 . ?
C19 H19 0.9300 . ?
C13 C12 1.385(5) . ?
C13 H13 0.9300 . ?
C8 H8A 0.9700 . ?
C8 H8B 0.9700 . ?
C10 C11 1.362(6) . ?
C10 H10 0.9300 . ?
C12 C11 1.360(7) . ?
C12 H12 0.9300 . ?
C11 H11 0.9300 . ?

loop_
_geom_torsion_atom_site_label_1
_geom_torsion_atom_site_label_2
_geom_torsion_atom_site_label_3
_geom_torsion_atom_site_label_4
_geom_torsion
_geom_torsion_site_symmetry_1
_geom_torsion_site_symmetry_2
_geom_torsion_site_symmetry_3
_geom_torsion_site_symmetry_4
_geom_torsion_publ_flag
C25 C26 C24 C25 1.5(4) 5_666 . . . ?
Br1 C26 C24 C25 -176.50(17) . . . . ?
C25 C26 C24 C23 -175.3(2) 5_666 . . . ?
Br1 C26 C24 C23 6.7(3) . . . . ?
C26 C24 C25 C26 -1.5(4) . . . 5_666 ?
C23 C24 C25 C26 175.2(2) . . . 5_666 ?
C26 C24 C25 Br2 177.23(18) . . . . ?
C23 C24 C25 Br2 -6.1(3) . . . . ?
Co1 O1 C23 O2 -39.4(5) . . . . ?
Co1 O1 C23 C24 142.2(2) . . . . ?
C25 C24 C23 O2 91.8(3) . . . . ?
C26 C24 C23 O2 -91.6(3) . . . . ?
C25 C24 C23 O1 -89.7(3) . . . . ?
C26 C24 C23 O1 86.9(3) . . . . ?
C16 N4 C22 C21 -179.1(3) . . . . ?
Co1 N4 C22 C21 -13.9(4) 3_445 . . . ?
C16 N4 C22 C17 -1.2(3) . . . . ?
Co1 N4 C22 C17 163.96(18) 3_445 . . . ?
C16 N3 C17 C18 177.2(3) . . . . ?
C15 N3 C17 C18 -0.5(5) . . . . ?
C16 N3 C17 C22 -2.0(3) . . . . ?
C15 N3 C17 C22 -179.7(2) . . . . ?
C21 C22 C17 N3 -179.9(3) . . . . ?
N4 C22 C17 N3 2.0(3) . . . . ?
C21 C22 C17 C18 0.8(4) . . . . ?
N4 C22 C17 C18 -177.3(2) . . . . ?
C22 N4 C16 N3 -0.1(3) . . . . ?
Co1 N4 C16 N3 -167.29(17) 3_445 . . . ?
C17 N3 C16 N4 1.3(3) . . . . ?
C15 N3 C16 N4 179.1(2) . . . . ?
C2 N1 C1 N2 -0.1(3) . . . . ?
Co1 N1 C1 N2 -178.76(17) . . . . ?
C7 N2 C1 N1 0.5(3) . . . . ?
C8 N2 C1 N1 172.0(3) . . . . ?
C1 N1 C2 C3 -177.5(3) . . . . ?
Co1 N1 C2 C3 1.1(4) . . . . ?
C1 N1 C2 C7 -0.4(3) . . . . ?
Co1 N1 C2 C7 178.24(17) . . . . ?
C17 C22 C21 C20 0.2(4) . . . . ?
N4 C22 C21 C20 177.9(3) . . . . ?
C16 N3 C15 C14 -73.2(4) . . . . ?
C17 N3 C15 C14 104.1(3) . . . . ?
C1 N2 C7 C2 -0.7(3) . . . . ?
C8 N2 C7 C2 -172.5(3) . . . . ?
C1 N2 C7 C6 177.9(3) . . . . ?
C8 N2 C7 C6 6.1(5) . . . . ?
C3 C2 C7 N2 178.2(2) . . . . ?
N1 C2 C7 N2 0.7(3) . . . . ?
C3 C2 C7 C6 -0.6(4) . . . . ?
N1 C2 C7 C6 -178.1(3) . . . . ?
N3 C15 C14 C13 -48.1(4) . . . . ?
N3 C15 C14 C9 130.7(3) . . . . ?
C7 C2 C3 C4 0.4(4) . . . . ?
N1 C2 C3 C4 177.3(3) . . . . ?
N3 C17 C18 C19 179.7(3) . . . . ?
C22 C17 C18 C19 -1.3(4) . . . . ?
C13 C14 C9 C10 -1.5(4) . . . . ?
C15 C14 C9 C10 179.6(3) . . . . ?
C13 C14 C9 C8 174.6(3) . . . . ?
C15 C14 C9 C8 -4.2(4) . . . . ?
C22 C21 C20 C19 -0.6(5) . . . . ?
N2 C7 C6 C5 -177.8(3) . . . . ?
C2 C7 C6 C5 0.6(5) . . . . ?
C7 C6 C5 C4 -0.5(5) . . . . ?
C6 C5 C4 C3 0.3(6) . . . . ?
C2 C3 C4 C5 -0.3(5) . . . . ?
C17 C18 C19 C20 0.9(5) . . . . ?
C21 C20 C19 C18 0.1(6) . . . . ?
C9 C14 C13 C12 0.2(5) . . . . ?
C15 C14 C13 C12 179.1(3) . . . . ?
C1 N2 C8 C9 33.4(5) . . . . ?
C7 N2 C8 C9 -156.6(3) . . . . ?
C10 C9 C8 N2 -121.2(3) . . . . ?
C14 C9 C8 N2 62.6(4) . . . . ?
C14 C9 C10 C11 1.7(5) . . . . ?
C8 C9 C10 C11 -174.7(4) . . . . ?
C14 C13 C12 C11 1.1(6) . . . . ?
C13 C12 C11 C10 -0.9(7) . . . . ?
C9 C10 C11 C12 -0.4(7) . . . . ?
